data_2108502
loop_
_publ_author_name
'Smirnova, Ekaterina S.'
'Alekseeva, Olga A.'
'Dudka, Alexander P.'
'Khmelenin, Dmitry N.'
'Frolov, Kirill V.'
'Lyubutina, Marianna V.'
'Gudim, Irina A.'
'Lyubutin, Igor S.'

_publ_section_title
;
 Crystal structure and structural phase transition in bismuth-containing
 HoFe~3~(BO~3~)~4~ in the temperature range 11--500 K
;
_journal_coeditor_code XK5056SUP1
_journal_issue 6
_journal_name_full 'Acta Crystallographica Section B'
_journal_page_first
;
;
_journal_paper_doi 10.1107/S2052520619010473
_journal_volume 75
_journal_year 2019
_chemical_formula_sum 'B4 Bi0.037 Fe3 Ho0.963 O12'
_chemical_formula_weight 569.3
_space_group_IT_number 152
_space_group_name_Hall 'P 31 2"'
_space_group_name_H-M_alt 'P 31 2 1'
_symmetry_cell_setting trigonal
_symmetry_Int_Tables_number 152
_symmetry_space_group_name_Hall 'P 31 2"'
_symmetry_space_group_name_H-M 'P 31 2 1'
_cell_angle_alpha 90
_cell_angle_beta 90
_cell_angle_gamma 120
_cell_formula_units_Z 3
_cell_length_a 9.5177(1)
_cell_length_b 9.5177(1)
_cell_length_c 7.538(1)
_cell_measurement_reflns_used 21639
_cell_measurement_temperature 90
_cell_measurement_theta_max 74.03
_cell_measurement_theta_min 4.26
_cell_volume 591.36(8)
_diffrn_ambient_temperature 90
_diffrn_detector 'CCD plate'
_diffrn_detector_area_resol_mean 16.1745
_diffrn_measured_fraction_theta_full 0.99
_diffrn_measured_fraction_theta_max 0.99
_diffrn_measurement_device 'four-circle diffractometer'
_diffrn_measurement_device_type 'Xcalibur, EosS2 with high theta cut'
_diffrn_measurement_method '\w scans'
_diffrn_radiation_monochromator graphite
_diffrn_radiation_probe x-ray
_diffrn_radiation_source 'X-ray tube'
_diffrn_radiation_type 'Mo K\a'
_diffrn_radiation_wavelength 0.71073
_diffrn_reflns_av_R_equivalents 0.0341
_diffrn_reflns_av_unetI/netI 0.0676
_diffrn_reflns_limit_h_max 25
_diffrn_reflns_limit_h_min -25
_diffrn_reflns_limit_k_max 23
_diffrn_reflns_limit_k_min -25
_diffrn_reflns_limit_l_max 19
_diffrn_reflns_limit_l_min -18
_diffrn_reflns_number 59807
_diffrn_reflns_theta_full 74.44
_diffrn_reflns_theta_max 74.44
_diffrn_reflns_theta_min 3.66
_diffrn_source 'fine-focus sealed X-ray tube'
_exptl_absorpt_coefficient_mu 15.871
_exptl_absorpt_correction_T_max 0.03714
_exptl_absorpt_correction_T_min 0.01195
_exptl_absorpt_correction_type sphere
_exptl_absorpt_process_details '(Dudka, 2007)'
_exptl_crystal_colour light-green
_exptl_crystal_density_diffrn 4.796
_exptl_crystal_description Sphere
_exptl_crystal_F_000 785
_exptl_crystal_size_rad 0.155
_refine_diff_density_max 2.22
_refine_diff_density_min -0.91
_refine_ls_abs_structure_details '  3079 of Friedel pairs used in the refinement'
_refine_ls_abs_structure_Flack 0.494(5)
_refine_ls_extinction_coef 0.364(7)
_refine_ls_extinction_method 'Becker_Coppens G_I Isotropic   (Becker & Coppens, 1974)'
_refine_ls_goodness_of_fit_gt 0.98
_refine_ls_goodness_of_fit_ref 0.98
_refine_ls_number_constraints 5
_refine_ls_number_parameters 94
_refine_ls_number_reflns 6832
_refine_ls_number_restraints 0
_refine_ls_R_factor_all 0.0183
_refine_ls_R_factor_gt 0.0183
_refine_ls_shift/su_max 0.0177
_refine_ls_shift/su_mean 0.0042
_refine_ls_structure_factor_coef Fsqd
_refine_ls_weighting_details w=1/\s^2^(I)
_refine_ls_weighting_scheme sigma
_refine_ls_wR_factor_gt 0.0454
_refine_ls_wR_factor_ref 0.0454
_reflns_number_gt 6832
_reflns_number_total 6832
_reflns_threshold_expression I>0\s(I)
_cod_data_source_file xk5056sup1.cif
_cod_data_source_block 90
_cod_original_cell_volume 591.359(12)
_cod_database_code 2108502
_publcif_datablock.id {80cfc44b-89a2-43ae-b205-a1dd094df6d9}

loop_
_space_group_symop_id
_space_group_symop_operation_xyz
1 x,y,z
2 -y,x-y,z+1/3
3 -x+y,-x,z+2/3
4 y,x,-z
5 x-y,-y,-z+2/3
6 -x,-x+y,-z+1/3

loop_
_atom_site_label
_atom_site_type_symbol
_atom_site_fract_x
_atom_site_fract_y
_atom_site_fract_z
_atom_site_adp_type
_atom_site_U_iso_or_equiv
_atom_site_site_symmetry_multiplicity
_atom_site_occupancy
_atom_site_calc_flag
Ho1 Ho 0.665142(6) 0.665142(6) 0 Uani 0.001302(9) 3 0.9627 d
Bi1 Bi 0.665142(6) 0.665142(6) 0 Uani 0.001302(9) 3 0.0373 d
Fe1 Fe 0.884333(17) 0 0.333333 Uani 0.00098(2) 3 1 d
Fe2 Fe 0.336417(14) 0.548636(15) 0.321750(15) Uani 0.001064(19) 6 1 d
O1 O 0 0.92196(10) 0.166667 Uani 0.00386(16) 3 1 d
O2 O 0.41884(9) 0.72347(8) 0.12651(9) Uani 0.00357(11) 6 1 d
O3 O 0.69588(8) 0.87846(8) 0.17766(10) Uani 0.00296(12) 6 1 d
O4 O 0.85204(8) 0.63698(8) 0.18509(10) Uani 0.00289(11) 6 1 d
O5 O 0.52480(8) 0.67063(8) 0.49039(9) Uani 0.00260(12) 6 1 d
O6 O 0.81268(10) 0.81268(10) 0.5 Uani 0.00264(13) 3 1 d
O7 O 0.46652(8) 0.47569(8) 0.18566(10) Uani 0.00305(12) 6 1 d
B1 B 0.66814(15) 0.66814(15) 0.5 Uani 0.0017(2) 3 1 d
B2 B 0.55137(13) 0.87535(13) 0.15148(15) Uani 0.00237(19) 6 1 d
B3 B 0 0.77863(15) 0.166667 Uani 0.0023(2) 3 1 d

loop_
_atom_site_aniso_label
_atom_site_aniso_type_symbol
_atom_site_aniso_U_11
_atom_site_aniso_U_22
_atom_site_aniso_U_33
_atom_site_aniso_U_12
_atom_site_aniso_U_13
_atom_site_aniso_U_23
Ho1 Ho 0.001311(11) 0.001311(11) 0.001347(14) 0.000703(10) -0.000108(4) 0.000108(4)
Bi1 Bi 0.001311(11) 0.001311(11) 0.001347(14) 0.000703(10) -0.000108(4) 0.000108(4)
Fe1 Fe 0.00100(3) 0.00075(3) 0.00113(3) 0.000374(17) -0.000006(13) -0.00001(3)
Fe2 Fe 0.00095(2) 0.00097(2) 0.00129(2) 0.00049(2) -0.00004(2) 0.000014(16)
O1 O 0.0041(2) 0.00209(15) 0.0060(3) 0.00206(12) 0.00307(17) 0.00154(9)
O2 O 0.00241(15) 0.00208(13) 0.00474(16) 0.00000(11) -0.00093(11) 0.00103(10)
O3 O 0.00231(13) 0.00365(15) 0.00330(17) 0.00178(12) -0.00102(10) -0.00095(11)
O4 O 0.00216(13) 0.00226(13) 0.00323(17) 0.00035(11) 0.00010(10) 0.00054(10)
O5 O 0.00179(13) 0.00281(15) 0.00364(20) 0.00147(11) -0.00071(10) -0.00124(12)
O6 O 0.00152(13) 0.00152(13) 0.0035(2) -0.00026(15) -0.00043(8) 0.00043(8)
O7 O 0.00386(15) 0.00182(13) 0.00406(17) 0.00187(12) 0.00057(11) -0.00012(10)
B1 B 0.0009(2) 0.0009(2) 0.0031(3) 0.0003(3) 0.00000(12) 0.00000(12)
B2 B 0.0015(2) 0.0015(2) 0.0039(3) 0.0005(2) -0.00036(17) 0.00010(16)
B3 B 0.0010(4) 0.0017(2) 0.0039(4) 0.00050(18) 0.0007(2) 0.00036(12)

loop_
_atom_type_symbol
_atom_type_scat_dispersion_real
_atom_type_scat_dispersion_imag
_atom_type_scat_source
B 0.0013 0.0007 'International Tables Vol C tables 4.2.6.8 and 6.1.1.1'
Bi -4.1077 10.2566 'International Tables Vol C tables 4.2.6.8 and 6.1.1.1'
Fe 0.3463 0.8444 'International Tables Vol C tables 4.2.6.8 and 6.1.1.1'
Ho -0.2175 4.6783 'International Tables Vol C tables 4.2.6.8 and 6.1.1.1'
O 0.0106 0.0060 'International Tables Vol C tables 4.2.6.8 and 6.1.1.1'

loop_
_geom_angle_atom_site_label_1
_geom_angle_atom_site_label_2
_geom_angle_atom_site_label_3
_geom_angle_site_symmetry_1
_geom_angle_site_symmetry_3
_geom_angle
Bi1 Ho1 O3 . . 0
Bi1 Ho1 O3 . 4_555 0
Bi1 Ho1 O4 . . 0
Bi1 Ho1 O4 . 4_555 0
Bi1 Ho1 O7 . . 0
Bi1 Ho1 O7 . 4_555 0
O3 Ho1 O3 . 4_555 120.07(2)
O3 Ho1 O4 . . 89.19(3)
O3 Ho1 O4 . 4_555 72.36(3)
O3 Ho1 O7 . . 91.67(2)
O3 Ho1 O7 . 4_555 140.05(3)
O3 Ho1 O4 4_555 . 72.36(3)
O3 Ho1 O4 4_555 4_555 89.19(3)
O3 Ho1 O7 4_555 . 140.05(3)
O3 Ho1 O7 4_555 4_555 91.67(2)
O4 Ho1 O4 . 4_555 142.97(2)
O4 Ho1 O7 . . 85.60(3)
O4 Ho1 O7 . 4_555 125.64(3)
O4 Ho1 O7 4_555 . 125.64(3)
O4 Ho1 O7 4_555 4_555 85.60(3)
O7 Ho1 O7 . 4_555 74.39(2)
Ho1 Bi1 O3 . . 0
Ho1 Bi1 O3 . 4_555 0
Ho1 Bi1 O4 . . 0
Ho1 Bi1 O4 . 4_555 0
Ho1 Bi1 O7 . . 0
Ho1 Bi1 O7 . 4_555 0
O3 Bi1 O3 . 4_555 120.07(2)
O3 Bi1 O4 . . 89.19(3)
O3 Bi1 O4 . 4_555 72.36(3)
O3 Bi1 O7 . . 91.67(2)
O3 Bi1 O7 . 4_555 140.05(3)
O3 Bi1 O4 4_555 . 72.36(3)
O3 Bi1 O4 4_555 4_555 89.19(3)
O3 Bi1 O7 4_555 . 140.05(3)
O3 Bi1 O7 4_555 4_555 91.67(2)
O4 Bi1 O4 . 4_555 142.97(2)
O4 Bi1 O7 . . 85.60(3)
O4 Bi1 O7 . 4_555 125.64(3)
O4 Bi1 O7 4_555 . 125.64(3)
O4 Bi1 O7 4_555 4_555 85.60(3)
O7 Bi1 O7 . 4_555 74.39(2)
O1 Fe1 O1 1_645 2_765 87.58(3)
O1 Fe1 O3 1_645 1_545 85.28(3)
O1 Fe1 O3 1_645 5_665 167.31(3)
O1 Fe1 O6 1_645 1_545 93.89(3)
O1 Fe1 O6 1_645 3_664 77.36(4)
O1 Fe1 O3 2_765 1_545 167.31(4)
O1 Fe1 O3 2_765 5_665 85.28(4)
O1 Fe1 O6 2_765 1_545 77.36(3)
O1 Fe1 O6 2_765 3_664 93.89(3)
O3 Fe1 O3 1_545 5_665 103.55(4)
O3 Fe1 O6 1_545 1_545 92.65(3)
O3 Fe1 O6 1_545 3_664 94.77(3)
O3 Fe1 O6 5_665 1_545 94.77(3)
O3 Fe1 O6 5_665 3_664 92.65(4)
O6 Fe1 O6 1_545 3_664 167.99(5)
O2 Fe2 O2 . 2_665 86.30(3)
O2 Fe2 O4 . 5_565 168.17(3)
O2 Fe2 O5 . . 96.60(3)
O2 Fe2 O5 . 3_564 75.70(3)
O2 Fe2 O7 . . 82.00(3)
O2 Fe2 O4 2_665 5_565 93.60(4)
O2 Fe2 O5 2_665 . 75.95(3)
O2 Fe2 O5 2_665 3_564 92.33(4)
O2 Fe2 O7 2_665 . 160.41(2)
O4 Fe2 O5 5_565 . 94.85(3)
O4 Fe2 O5 5_565 3_564 92.49(3)
O4 Fe2 O7 5_565 . 101.05(4)
O5 Fe2 O5 . 3_564 166.52(4)
O5 Fe2 O7 . . 89.81(3)
O5 Fe2 O7 3_564 . 99.88(4)
Fe1 O1 Fe1 1_465 3_674 101.30(4)
Fe1 O1 B3 1_465 . 129.35(2)
Fe1 O1 B3 3_674 . 129.35(2)
Fe2 O2 Fe2 . 3_564 102.38(3)
Fe2 O2 B2 . . 121.99(7)
Fe2 O2 B2 3_564 . 127.82(8)
Ho1 O3 Bi1 . . 0.0(5)
Ho1 O3 Fe1 . 1_565 122.51(5)
Ho1 O3 B2 . . 102.17(6)
Bi1 O3 Fe1 . 1_565 122.51(5)
Bi1 O3 B2 . . 102.17(6)
Fe1 O3 B2 1_565 . 135.03(7)
Ho1 O4 Bi1 . . 0.0(5)
Ho1 O4 Fe2 . 5_665 123.12(3)
Ho1 O4 B3 . 1_655 106.56(6)
Bi1 O4 Fe2 . 5_665 123.12(3)
Bi1 O4 B3 . 1_655 106.56(6)
Fe2 O4 B3 5_665 1_655 130.06(6)
Fe2 O5 Fe2 . 2_665 104.58(4)
Fe2 O5 B1 . . 128.59(6)
Fe2 O5 B1 2_665 . 126.72(5)
Fe1 O6 Fe1 1_565 2_655 103.99(3)
Fe1 O6 B1 1_565 . 128.00(6)
Fe1 O6 B1 2_655 . 128.00(6)
Ho1 O7 Bi1 . . 0.0(5)
Ho1 O7 Fe2 . . 116.70(4)
Ho1 O7 B2 . 6_655 115.55(7)
Bi1 O7 Fe2 . . 116.70(4)
Bi1 O7 B2 . 6_655 115.55(7)
Fe2 O7 B2 . 6_655 127.68(6)
O5 B1 O5 . 4_556 121.80(8)
O5 B1 O6 . . 119.10(13)
O5 B1 O6 4_556 . 119.10(13)
O2 B2 O3 . . 115.08(11)
O2 B2 O7 . 6_665 120.01(10)
O3 B2 O7 . 6_665 124.90(7)
O1 B3 O4 . 1_455 117.69(7)
O1 B3 O4 . 6_665 117.69(7)
O4 B3 O4 1_455 6_665 124.63(12)

loop_
_geom_bond_atom_site_label_1
_geom_bond_atom_site_label_2
_geom_bond_site_symmetry_2
_geom_bond_distance
Ho1 Bi1 . 0
Ho1 O3 . 2.3253(8)
Ho1 O3 4_555 2.3253(8)
Ho1 O4 . 2.3789(8)
Ho1 O4 4_555 2.3789(8)
Ho1 O7 . 2.3184(6)
Ho1 O7 4_555 2.3184(6)
Bi1 O3 . 2.3253(8)
Bi1 O3 4_555 2.3253(8)
Bi1 O4 . 2.3789(8)
Bi1 O4 4_555 2.3789(8)
Bi1 O7 . 2.3184(6)
Bi1 O7 4_555 2.3184(6)
Fe1 O1 1_645 2.0395(6)
Fe1 O1 2_765 2.0395(7)
Fe1 O3 1_545 1.9640(7)
Fe1 O3 5_665 1.9640(10)
Fe1 O6 1_545 2.0015(7)
Fe1 O6 3_664 2.0015(6)
Fe2 O2 . 2.0603(7)
Fe2 O2 2_665 2.0384(11)
Fe2 O4 5_565 1.9663(7)
Fe2 O5 . 2.0241(7)
Fe2 O5 3_564 2.0131(9)
Fe2 O7 . 1.9818(9)
O1 B3 . 1.3642(17)
O2 B2 . 1.3757(10)
O3 B2 . 1.3751(16)
O4 B3 1_655 1.3862(9)
O5 B1 . 1.3781(18)
O6 B1 . 1.3757(12)
O7 B2 6_655 1.3671(19)

_cod_database_fobs_code 2108502
